data_7236071
loop_
_publ_author_name
'Guo, Jiangbin'
'Tang, Wen'
'Wu, Binbin'
'Zhao, Haixia'
'Long, Lasheng'
'Zheng, Lansun'

_publ_section_title
;
 Thermal energy storage in a supramolecular assembly of
 [C6H11NH3]+[CF3COO]&#x2212;(C6H11 = cyclohexyl)
;
_journal_issue 24
_journal_name_full 'Journal of Materials Chemistry A'
_journal_page_first 12616
_journal_paper_doi 10.1039/C5TA02166A
_journal_volume 3
_journal_year 2015
_chemical_formula_sum 'C8 H14 F3 N O2'
_chemical_formula_weight 213.20
_space_group_IT_number 15
_space_group_name_Hall '-I 2ya'
_space_group_name_H-M_alt 'I 1 2/a 1'
_symmetry_cell_setting monoclinic
_symmetry_space_group_name_H-M 'I 1 2/a 1'
_atom_sites_solution_hydrogens geom
_atom_sites_solution_primary direct
_atom_sites_solution_secondary difmap
_audit_creation_method SHELXL-97
_audit_update_record
;
2015-01-22 deposited with the CCDC.
2015-05-11 downloaded from the CCDC.
;
_cell_angle_alpha 90.00
_cell_angle_beta 91.40(2)
_cell_angle_gamma 90.00
_cell_formula_units_Z 8
_cell_length_a 17.264(3)
_cell_length_b 6.5684(2)
_cell_length_c 17.7966(19)
_cell_measurement_reflns_used 1977
_cell_measurement_temperature 100(2)
_cell_measurement_theta_max 25.99
_cell_measurement_theta_min 4.02
_cell_volume 2017.5(4)
_computing_cell_refinement 'CrysAlis RED'
_computing_data_collection 'CrysAlis CCD'
_computing_data_reduction 'CrysAlis RED'
_computing_molecular_graphics 'SHELXTL V.5.0 (Sheldrick, 1997)'
_computing_publication_material 'SHELXL-97 (Sheldrick, 1997)'
_computing_structure_refinement 'SHELXL-97 (Sheldrick, 1997)'
_computing_structure_solution 'SHELXS-97 (Sheldrick, 1990)'
_diffrn_ambient_temperature 100(2)
_diffrn_measured_fraction_theta_full 0.997
_diffrn_measured_fraction_theta_max 0.997
_diffrn_measurement_device_type 'SuperNova, Dual, Cu at zero, Atlas'
_diffrn_radiation_monochromator graphite
_diffrn_radiation_source 'SuperNova (Mo) X-ray Source'
_diffrn_radiation_type MoK\a
_diffrn_radiation_wavelength 0.71073
_diffrn_reflns_av_R_equivalents 0.0144
_diffrn_reflns_av_sigmaI/netI 0.0176
_diffrn_reflns_limit_h_max 21
_diffrn_reflns_limit_h_min -13
_diffrn_reflns_limit_k_max 7
_diffrn_reflns_limit_k_min -8
_diffrn_reflns_limit_l_max 21
_diffrn_reflns_limit_l_min -21
_diffrn_reflns_number 4468
_diffrn_reflns_theta_full 25.99
_diffrn_reflns_theta_max 25.99
_diffrn_reflns_theta_min 4.02
_exptl_absorpt_coefficient_mu 0.135
_exptl_absorpt_correction_T_max 0.9933
_exptl_absorpt_correction_T_min 0.9867
_exptl_absorpt_correction_type multi-scan
_exptl_absorpt_process_details 'CrysAlis RED'
_exptl_crystal_colour colourless
_exptl_crystal_density_diffrn 1.404
_exptl_crystal_density_method 'not measured'
_exptl_crystal_description block
_exptl_crystal_F_000 896
_exptl_crystal_size_max 0.10
_exptl_crystal_size_mid 0.05
_exptl_crystal_size_min 0.05
_refine_diff_density_max 0.288
_refine_diff_density_min -0.257
_refine_diff_density_rms 0.041
_refine_ls_extinction_method none
_refine_ls_goodness_of_fit_ref 1.041
_refine_ls_hydrogen_treatment mixed
_refine_ls_matrix_type full
_refine_ls_number_parameters 127
_refine_ls_number_reflns 1977
_refine_ls_number_restraints 0
_refine_ls_restrained_S_all 1.041
_refine_ls_R_factor_all 0.0330
_refine_ls_R_factor_gt 0.0301
_refine_ls_shift/su_max 0.012
_refine_ls_shift/su_mean 0.002
_refine_ls_structure_factor_coef Fsqd
_refine_ls_weighting_details 'calc w=1/[\s^2^(Fo^2^)+(0.0405P)^2^+1.7201P] where P=(Fo^2^+2Fc^2^)/3'
_refine_ls_weighting_scheme calc
_refine_ls_wR_factor_gt 0.0804
_refine_ls_wR_factor_ref 0.0833
_reflns_number_gt 1813
_reflns_number_total 1977
_reflns_threshold_expression >2sigma(I)
_cod_data_source_file c5ta02166a2.cif
_cod_data_source_block compound-100K
_cod_original_sg_symbol_H-M I2/a
_cod_database_code 7236071

loop_
_symmetry_equiv_pos_as_xyz
'x, y, z'
'-x+1/2, y, -z'
'x+1/2, y+1/2, z+1/2'
'-x+1, y+1/2, -z+1/2'
'-x, -y, -z'
'x-1/2, -y, z'
'-x+1/2, -y+1/2, -z+1/2'
'x, -y+1/2, z+1/2'

loop_
_atom_site_label
_atom_site_type_symbol
_atom_site_fract_x
_atom_site_fract_y
_atom_site_fract_z
_atom_site_U_iso_or_equiv
_atom_site_adp_type
_atom_site_occupancy
_atom_site_symmetry_multiplicity
_atom_site_calc_flag
_atom_site_refinement_flags
F1 F 0.22479(4) 0.71349(12) 0.17166(4) 0.0254(2) Uani 1 1 d .
F2 F 0.29303(4) 0.98578(11) 0.17059(5) 0.0284(2) Uani 1 1 d .
O1 O 0.41563(5) 0.77319(13) 0.21340(5) 0.0175(2) Uani 1 1 d .
O2 O 0.35649(5) 0.48202(13) 0.17785(5) 0.0220(2) Uani 1 1 d .
F3 F 0.29296(5) 0.78283(13) 0.07585(4) 0.0310(2) Uani 1 1 d .
N1 N 0.42674(6) 0.17875(15) 0.26513(5) 0.0148(2) Uani 1 1 d .
H1A H 0.4168 0.0555 0.2465 0.022 Uiso 1 1 calc R
H1B H 0.4778 0.1974 0.2687 0.022 Uiso 1 1 calc R
H1C H 0.4058 0.2727 0.2348 0.022 Uiso 1 1 calc R
C3 C 0.39271(7) 0.19687(17) 0.34166(7) 0.0153(3) Uani 1 1 d .
H3A H 0.3364 0.1792 0.3369 0.018 Uiso 1 1 calc R
C2 C 0.29274(7) 0.78987(17) 0.15077(7) 0.0155(3) Uani 1 1 d .
C1 C 0.36206(6) 0.66833(18) 0.18468(6) 0.0138(2) Uani 1 1 d .
C4 C 0.40961(7) 0.40789(18) 0.37342(7) 0.0184(3) Uani 1 1 d .
H4A H 0.3869 0.5103 0.3404 0.022 Uiso 1 1 calc R
H4B H 0.4652 0.4300 0.3762 0.022 Uiso 1 1 calc R
C6 C 0.40742(8) 0.2632(2) 0.50456(7) 0.0230(3) Uani 1 1 d .
H6A H 0.3827 0.2743 0.5527 0.028 Uiso 1 1 calc R
H6B H 0.4627 0.2822 0.5128 0.028 Uiso 1 1 calc R
C8 C 0.42546(7) 0.03100(18) 0.39298(7) 0.0172(3) Uani 1 1 d .
H8A H 0.4815 0.0420 0.3961 0.021 Uiso 1 1 calc R
H8B H 0.4123 -0.1016 0.3724 0.021 Uiso 1 1 calc R
C7 C 0.39228(8) 0.05169(19) 0.47153(7) 0.0217(3) Uani 1 1 d .
H7A H 0.3369 0.0269 0.4688 0.026 Uiso 1 1 calc R
H7B H 0.4156 -0.0502 0.5044 0.026 Uiso 1 1 calc R
C5 C 0.37613(8) 0.4285(2) 0.45177(7) 0.0233(3) Uani 1 1 d .
H5A H 0.3201 0.4188 0.4481 0.028 Uiso 1 1 calc R
H5B H 0.3893 0.5613 0.4723 0.028 Uiso 1 1 calc R

loop_
_atom_site_aniso_label
_atom_site_aniso_U_11
_atom_site_aniso_U_22
_atom_site_aniso_U_33
_atom_site_aniso_U_23
_atom_site_aniso_U_13
_atom_site_aniso_U_12
F1 0.0131(4) 0.0306(4) 0.0326(4) 0.0029(3) 0.0005(3) -0.0030(3)
F2 0.0240(4) 0.0151(4) 0.0455(5) -0.0022(3) -0.0102(3) 0.0048(3)
O1 0.0124(4) 0.0170(4) 0.0229(5) -0.0020(3) -0.0020(3) 0.0006(3)
O2 0.0282(5) 0.0135(4) 0.0239(5) -0.0001(3) -0.0076(4) 0.0015(3)
F3 0.0331(5) 0.0445(5) 0.0153(4) 0.0060(3) -0.0009(3) 0.0143(4)
N1 0.0130(5) 0.0129(5) 0.0185(5) 0.0000(4) -0.0029(4) 0.0001(4)
C3 0.0122(5) 0.0155(6) 0.0182(6) 0.0008(5) -0.0005(4) 0.0005(4)
C2 0.0153(6) 0.0152(6) 0.0160(6) 0.0003(5) -0.0008(4) -0.0007(4)
C1 0.0145(6) 0.0149(6) 0.0120(5) 0.0008(4) 0.0017(4) 0.0011(4)
C4 0.0222(6) 0.0133(6) 0.0199(6) 0.0010(5) 0.0013(5) 0.0020(5)
C6 0.0256(7) 0.0251(7) 0.0182(6) -0.0002(5) 0.0011(5) 0.0027(5)
C8 0.0159(6) 0.0135(6) 0.0220(6) 0.0016(5) -0.0032(5) -0.0008(4)
C7 0.0231(6) 0.0206(6) 0.0212(6) 0.0057(5) -0.0017(5) -0.0004(5)
C5 0.0276(7) 0.0200(6) 0.0223(6) -0.0023(5) 0.0026(5) 0.0053(5)

loop_
_atom_type_symbol
_atom_type_description
_atom_type_scat_dispersion_real
_atom_type_scat_dispersion_imag
_atom_type_scat_source
C C 0.0033 0.0016 'International Tables Vol C Tables 4.2.6.8 and 6.1.1.4'
H H 0.0000 0.0000 'International Tables Vol C Tables 4.2.6.8 and 6.1.1.4'
N N 0.0061 0.0033 'International Tables Vol C Tables 4.2.6.8 and 6.1.1.4'
O O 0.0106 0.0060 'International Tables Vol C Tables 4.2.6.8 and 6.1.1.4'
F F 0.0171 0.0103 'International Tables Vol C Tables 4.2.6.8 and 6.1.1.4'

loop_
_geom_angle_atom_site_label_1
_geom_angle_atom_site_label_2
_geom_angle_atom_site_label_3
_geom_angle
N1 C3 C8 109.87(9)
N1 C3 C4 109.47(9)
C8 C3 C4 111.35(10)
F3 C2 F2 107.31(10)
F3 C2 F1 106.78(10)
F2 C2 F1 106.62(10)
F3 C2 C1 110.52(9)
F2 C2 C1 113.35(10)
F1 C2 C1 111.91(9)
O2 C1 O1 129.88(11)
O2 C1 C2 114.54(10)
O1 C1 C2 115.56(10)
C3 C4 C5 110.25(10)
C5 C6 C7 110.82(10)
C3 C8 C7 110.06(10)
C6 C7 C8 111.59(10)
C4 C5 C6 111.25(10)

loop_
_geom_bond_atom_site_label_1
_geom_bond_atom_site_label_2
_geom_bond_distance
F1 C2 1.3370(14)
F2 C2 1.3343(14)
O1 C1 1.2521(14)
O2 C1 1.2334(14)
F3 C2 1.3342(14)
N1 C3 1.5011(15)
C3 C8 1.5217(16)
C3 C4 1.5224(16)
C2 C1 1.5486(16)
C4 C5 1.5286(17)
C6 C5 1.5260(18)
C6 C7 1.5287(18)
C8 C7 1.5296(17)

loop_
_geom_hbond_atom_site_label_D
_geom_hbond_atom_site_label_H
_geom_hbond_atom_site_label_A
_geom_hbond_distance_DH
_geom_hbond_distance_HA
_geom_hbond_distance_DA
_geom_hbond_angle_DHA
_geom_hbond_site_symmetry_A
N1 H1A O1 0.89 1.95 2.8235(13) 168.6 1_545
N1 H1A F2 0.89 2.54 3.0944(13) 120.9 1_545
N1 H1B O1 0.89 1.93 2.8083(14) 170.9 4_545
N1 H1C O2 0.89 1.90 2.7856(13) 174.8 .
